data_4134915
loop_
_publ_author_name
'Strassfeld, Daniel A.'
'Wickens, Zachary K.'
'Picazo, Elias'
'Jacobsen, Eric N.'

_publ_section_title
;
 Highly Enantioselective, Hydrogen-Bond-Donor Catalyzed Additions to
 Oxetanes.
;
_journal_issue 20
_journal_name_full 'Journal of the American Chemical Society'
_journal_page_first 9175
_journal_page_last 9180
_journal_paper_doi 10.1021/jacs.0c03991
_journal_volume 142
_journal_year 2020
_chemical_absolute_configuration ad
_chemical_formula_sum 'C17 H17 Br Cl N3 O'
_chemical_formula_weight 394.69
_space_group_crystal_system orthorhombic
_space_group_IT_number 19
_space_group_name_Hall 'P 2ac 2ab'
_space_group_name_H-M_alt 'P 21 21 21'
_atom_sites_solution_hydrogens mixed
_audit_creation_method SHELXL-2014/7
_cell_angle_alpha 90
_cell_angle_beta 90
_cell_angle_gamma 90
_cell_formula_units_Z 8
_cell_length_a 6.9388(2)
_cell_length_b 15.0508(3)
_cell_length_c 32.5860(8)
_cell_measurement_reflns_used 9949
_cell_measurement_temperature 100(2)
_cell_measurement_theta_max 65.7
_cell_measurement_theta_min 3.31
_cell_volume 3403.10(15)
_computing_cell_refinement 'SAINT 8.37A (Bruker-AXS, 2015)'
_computing_data_reduction 'SAINT 8.37A (Bruker-AXS, 2015)'
_computing_molecular_graphics 'Bruker SHELXTL (Sheldrick, 2015)'
_computing_publication_material 'Bruker SHELXTL (Sheldrick, 2015)'
_computing_structure_refinement 'SHELXL-2014 (Sheldrick, 2015)'
_computing_structure_solution 'SHELXT-2014 (Sheldrick, 2015)'
_diffrn_ambient_temperature 100(2)
_diffrn_measured_fraction_theta_full 0.982
_diffrn_measured_fraction_theta_max 0.982
_diffrn_measurement_device_type
;
Bruker D8 goniometer with CCD area detector  
;
_diffrn_measurement_method 'omega and phi scans'
_diffrn_radiation_monochromator graphite
_diffrn_radiation_source 'I\mS microfocus tube'
_diffrn_radiation_type CuK\a
_diffrn_radiation_wavelength 1.54178
_diffrn_reflns_av_R_equivalents 0.0881
_diffrn_reflns_av_unetI/netI 0.0574
_diffrn_reflns_Laue_measured_fraction_full 0.982
_diffrn_reflns_Laue_measured_fraction_max 0.982
_diffrn_reflns_limit_h_max 8
_diffrn_reflns_limit_h_min -6
_diffrn_reflns_limit_k_max 17
_diffrn_reflns_limit_k_min -17
_diffrn_reflns_limit_l_max 38
_diffrn_reflns_limit_l_min -38
_diffrn_reflns_number 36923
_diffrn_reflns_point_group_measured_fraction_full 0.980
_diffrn_reflns_point_group_measured_fraction_max 0.980
_diffrn_reflns_theta_full 66.824
_diffrn_reflns_theta_max 66.824
_diffrn_reflns_theta_min 2.712
_exptl_absorpt_coefficient_mu 4.796
_exptl_absorpt_correction_T_max 0.7528
_exptl_absorpt_correction_T_min 0.6084
_exptl_absorpt_correction_type multi-scan
_exptl_absorpt_process_details sadabs
_exptl_crystal_colour colorless
_exptl_crystal_density_diffrn 1.541
_exptl_crystal_description needle
_exptl_crystal_F_000 1600
_exptl_crystal_size_max 0.240
_exptl_crystal_size_mid 0.100
_exptl_crystal_size_min 0.080
_refine_diff_density_max 0.714
_refine_diff_density_min -0.593
_refine_diff_density_rms 0.083
_refine_ls_abs_structure_details
;
 Flack x determined using 1910 quotients [(I+)-(I-)]/[(I+)+(I-)]
 (Parsons, Flack and Wagner, Acta Cryst. B69 (2013) 249-259).
;
_refine_ls_abs_structure_Flack -0.017(16)
_refine_ls_extinction_method none
_refine_ls_goodness_of_fit_ref 1.047
_refine_ls_hydrogen_treatment mixed
_refine_ls_matrix_type full
_refine_ls_number_parameters 423
_refine_ls_number_reflns 5929
_refine_ls_number_restraints 0
_refine_ls_restrained_S_all 1.047
_refine_ls_R_factor_all 0.0585
_refine_ls_R_factor_gt 0.0459
_refine_ls_shift/su_max 0.000
_refine_ls_shift/su_mean 0.000
_refine_ls_structure_factor_coef Fsqd
_refine_ls_weighting_details 'w=1/[\s^2^(Fo^2^)+(0.0356P)^2^+4.5081P] where P=(Fo^2^+2Fc^2^)/3'
_refine_ls_weighting_scheme calc
_refine_ls_wR_factor_gt 0.0949
_refine_ls_wR_factor_ref 0.0996
_reflns_Friedel_coverage 0.743
_reflns_Friedel_fraction_full 0.978
_reflns_Friedel_fraction_max 0.978
_reflns_number_gt 5058
_reflns_number_total 5929
_reflns_threshold_expression 'I > 2\s(I)'
_cod_data_source_file ja0c03991_si_002.cif
_cod_data_source_block DAS-V-181-1
_cod_depositor_comments 'Adding full bibliography for 4134915--4134918.cif.'
_cod_database_code 4134915
_shelx_shelxl_version_number 2014/7
_shelx_space_group_comment
;
The symmetry employed for this shelxl refinement is uniquely defined
by the following loop, which should always be used as a source of
symmetry information in preference to the above space-group names.
They are only intended as comments.
;
_shelx_estimated_absorpt_t_min 0.392
_shelx_estimated_absorpt_t_max 0.700

loop_
_space_group_symop_operation_xyz
'x, y, z'
'-x+1/2, -y, z+1/2'
'-x, y+1/2, -z+1/2'
'x+1/2, -y+1/2, -z'

loop_
_atom_site_label
_atom_site_type_symbol
_atom_site_fract_x
_atom_site_fract_y
_atom_site_fract_z
_atom_site_U_iso_or_equiv
_atom_site_adp_type
_atom_site_occupancy
_atom_site_site_symmetry_order
_atom_site_calc_flag
_atom_site_refinement_flags_posn
_atom_site_refinement_flags_adp
_atom_site_refinement_flags_occupancy
_atom_site_disorder_assembly
_atom_site_disorder_group
Br1 Br 0.58801(13) 0.50467(4) 0.08267(2) 0.02948(19) Uani 1 1 d . . . . .
O1 O 0.8084(9) 0.7483(4) 0.40792(19) 0.0428(16) Uani 1 1 d . . . . .
H1 H 0.7976 0.6961 0.4168 0.064 Uiso 1 1 calc R U . . .
N1 N 0.3875(10) 0.7272(4) 0.31024(18) 0.0245(14) Uani 1 1 d . . . . .
N2 N 0.4376(11) 0.8036(4) 0.29285(19) 0.0271(15) Uani 1 1 d . . . . .
N3 N 0.4839(9) 0.7809(4) 0.2550(2) 0.0249(15) Uani 1 1 d . . . . .
H3 H 0.513(13) 0.818(6) 0.237(3) 0.05(3) Uiso 1 1 d . . . . .
C1 C 0.3992(13) 0.6588(4) 0.2844(2) 0.0257(15) Uani 1 1 d . . . . .
H1A H 0.3698 0.5985 0.2903 0.031 Uiso 1 1 calc R U . . .
C2 C 0.4616(10) 0.6917(5) 0.2476(2) 0.0228(17) Uani 1 1 d . . . . .
C3 C 0.5022(11) 0.6491(5) 0.2078(2) 0.0240(16) Uani 1 1 d . . . . .
C4 C 0.4926(11) 0.5564(5) 0.2059(2) 0.0253(17) Uani 1 1 d . . . . .
H4 H 0.4671 0.5229 0.2300 0.030 Uiso 1 1 calc R U . . .
C5 C 0.5204(11) 0.5131(5) 0.1686(2) 0.0244(17) Uani 1 1 d . . . . .
H5 H 0.5162 0.4501 0.1672 0.029 Uiso 1 1 calc R U . . .
C6 C 0.5549(11) 0.5638(4) 0.1332(2) 0.0228(17) Uani 1 1 d . . . . .
C7 C 0.5670(12) 0.6556(4) 0.1351(2) 0.0260(17) Uani 1 1 d . . . . .
H7 H 0.5947 0.6890 0.1111 0.031 Uiso 1 1 calc R U . . .
C8 C 0.5385(11) 0.6983(4) 0.1723(2) 0.0239(18) Uani 1 1 d . . . . .
H8 H 0.5437 0.7613 0.1737 0.029 Uiso 1 1 calc R U . . .
C9 C 0.3267(11) 0.7262(5) 0.3538(2) 0.0267(18) Uani 1 1 d . . . . .
H9A H 0.2160 0.6853 0.3570 0.032 Uiso 1 1 calc R U . . .
H9B H 0.2834 0.7865 0.3618 0.032 Uiso 1 1 calc R U . . .
C10 C 0.4889(11) 0.6969(5) 0.3827(2) 0.0255(17) Uani 1 1 d . . . . .
H10 H 0.5534 0.6435 0.3707 0.031 Uiso 1 1 calc R U . . .
C11 C 0.4079(12) 0.6724(4) 0.4247(2) 0.0280(15) Uani 1 1 d . . . . .
C12 C 0.2634(14) 0.7213(6) 0.4436(3) 0.041(2) Uani 1 1 d . . . . .
H12 H 0.2118 0.7720 0.4301 0.049 Uiso 1 1 calc R U . . .
C13 C 0.1934(15) 0.6971(7) 0.4818(3) 0.051(3) Uani 1 1 d . . . . .
H13 H 0.0927 0.7305 0.4941 0.061 Uiso 1 1 calc R U . . .
C14 C 0.2704(16) 0.6241(7) 0.5021(3) 0.051(3) Uani 1 1 d . . . . .
H14 H 0.2222 0.6075 0.5283 0.061 Uiso 1 1 calc R U . . .
C15 C 0.4167(17) 0.5759(6) 0.4842(3) 0.049(2) Uani 1 1 d . . . . .
H15 H 0.4708 0.5268 0.4985 0.059 Uiso 1 1 calc R U . . .
C16 C 0.4866(14) 0.5987(5) 0.4453(3) 0.041(2) Uani 1 1 d . . . . .
H16 H 0.5863 0.5647 0.4329 0.049 Uiso 1 1 calc R U . . .
C17 C 0.6381(11) 0.7723(5) 0.3862(2) 0.0298(19) Uani 1 1 d . . . . .
H17A H 0.6745 0.7919 0.3583 0.036 Uiso 1 1 calc R U . . .
H17B H 0.5773 0.8234 0.4003 0.036 Uiso 1 1 calc R U . . .
Br2 Br 1.08925(14) 0.62694(5) 0.07914(2) 0.0330(2) Uani 1 1 d . . . . .
O2 O 0.8821(11) 0.5635(4) 0.3824(2) 0.0541(18) Uani 1 1 d . . . . .
H2 H 0.8500 0.5920 0.3614 0.081 Uiso 1 1 calc R U . . .
N4 N 0.8899(10) 0.3912(4) 0.30347(18) 0.0258(14) Uani 1 1 d . . . . .
N5 N 0.9488(10) 0.3180(4) 0.28629(19) 0.0278(16) Uani 1 1 d . . . . .
N6 N 0.9946(9) 0.3403(4) 0.2481(2) 0.0245(14) Uani 1 1 d . . . . .
H6 H 1.040(13) 0.296(6) 0.230(3) 0.05(3) Uiso 1 1 d . . . . .
C21 C 0.8931(14) 0.4616(4) 0.2774(2) 0.0281(17) Uani 1 1 d . . . . .
H21 H 0.8555 0.5210 0.2831 0.034 Uiso 1 1 calc R U . . .
C22 C 0.9621(10) 0.4287(5) 0.2410(2) 0.0229(17) Uani 1 1 d . . . . .
C23 C 0.9979(11) 0.4737(5) 0.2019(3) 0.0245(16) Uani 1 1 d . . . . .
C24 C 0.9992(11) 0.5666(5) 0.2013(3) 0.0255(17) Uani 1 1 d . . . . .
H24 H 0.9795 0.5990 0.2259 0.031 Uiso 1 1 calc R U . . .
C25 C 1.0291(11) 0.6112(5) 0.1649(2) 0.0256(18) Uani 1 1 d . . . . .
H25 H 1.0299 0.6743 0.1644 0.031 Uiso 1 1 calc R U . . .
C26 C 1.0582(11) 0.5632(4) 0.1287(2) 0.0233(17) Uani 1 1 d . . . . .
C27 C 1.0597(12) 0.4706(5) 0.1288(2) 0.0245(17) Uani 1 1 d . . . . .
H27 H 1.0800 0.4384 0.1041 0.029 Uiso 1 1 calc R U . . .
C28 C 1.0313(10) 0.4264(5) 0.1655(2) 0.0244(18) Uani 1 1 d . . . . .
H28 H 1.0344 0.3634 0.1660 0.029 Uiso 1 1 calc R U . . .
C29 C 0.8242(12) 0.3885(5) 0.3463(2) 0.0305(19) Uani 1 1 d . . . . .
H29A H 0.7747 0.3284 0.3526 0.037 Uiso 1 1 calc R U . . .
H29B H 0.7172 0.4312 0.3500 0.037 Uiso 1 1 calc R U . . .
C30 C 0.9870(12) 0.4114(5) 0.3760(2) 0.0285(18) Uani 1 1 d . . . . .
H30 H 1.1016 0.3745 0.3686 0.034 Uiso 1 1 calc R U . . .
C31 C 0.9262(12) 0.3867(4) 0.4197(2) 0.0284(16) Uani 1 1 d . . . . .
C32 C 1.0690(16) 0.3739(6) 0.4488(3) 0.044(2) Uani 1 1 d . . . . .
H32 H 1.2008 0.3800 0.4414 0.052 Uiso 1 1 calc R U . . .
C33 C 1.0187(17) 0.3515(7) 0.4895(3) 0.050(3) Uani 1 1 d . . . . .
H33 H 1.1164 0.3441 0.5097 0.061 Uiso 1 1 calc R U . . .
C34 C 0.8282(18) 0.3405(6) 0.5000(3) 0.050(3) Uani 1 1 d . . . . .
H34 H 0.7946 0.3239 0.5272 0.060 Uiso 1 1 calc R U . . .
C35 C 0.6863(16) 0.3534(6) 0.4712(3) 0.045(2) Uani 1 1 d . . . . .
H35 H 0.5547 0.3461 0.4785 0.054 Uiso 1 1 calc R U . . .
C36 C 0.7360(14) 0.3771(5) 0.4314(3) 0.039(2) Uani 1 1 d . . . . .
H36 H 0.6370 0.3870 0.4118 0.047 Uiso 1 1 calc R U . . .
C37 C 1.0463(11) 0.5097(5) 0.3734(3) 0.0315(19) Uani 1 1 d . . . . .
H37A H 1.1506 0.5221 0.3934 0.038 Uiso 1 1 calc R U . . .
H37B H 1.0948 0.5234 0.3456 0.038 Uiso 1 1 calc R U . . .
Cl1 Cl 0.6106(3) 0.92859(10) 0.20011(5) 0.0262(4) Uani 1 1 d . . . . .
Cl2 Cl 0.8907(3) 0.68481(10) 0.30120(5) 0.0273(4) Uani 1 1 d . . . . .

loop_
_atom_site_aniso_label
_atom_site_aniso_U_11
_atom_site_aniso_U_22
_atom_site_aniso_U_33
_atom_site_aniso_U_23
_atom_site_aniso_U_13
_atom_site_aniso_U_12
Br1 0.0356(5) 0.0227(4) 0.0302(4) -0.0028(3) -0.0002(4) -0.0033(3)
O1 0.037(4) 0.032(3) 0.060(4) -0.002(3) -0.010(3) -0.003(2)
N1 0.023(4) 0.019(3) 0.032(3) 0.000(2) 0.000(3) -0.005(3)
N2 0.031(5) 0.022(3) 0.028(3) 0.002(2) 0.001(3) 0.000(3)
N3 0.026(4) 0.018(3) 0.030(4) 0.000(3) -0.001(3) -0.001(2)
C1 0.022(4) 0.024(4) 0.032(4) -0.002(3) -0.001(4) 0.002(3)
C2 0.022(5) 0.017(4) 0.029(4) 0.002(3) -0.002(3) 0.005(3)
C3 0.023(4) 0.021(4) 0.028(4) -0.004(3) -0.003(3) -0.001(3)
C4 0.022(5) 0.020(4) 0.033(5) 0.006(3) -0.002(3) -0.001(3)
C5 0.025(5) 0.019(4) 0.029(4) 0.002(3) -0.001(3) -0.001(3)
C6 0.020(5) 0.022(4) 0.027(4) -0.004(3) 0.000(3) -0.001(3)
C7 0.029(5) 0.019(3) 0.030(4) 0.001(3) 0.003(3) -0.004(3)
C8 0.027(5) 0.011(3) 0.034(4) 0.001(3) 0.001(3) 0.002(3)
C9 0.028(5) 0.023(4) 0.029(4) -0.001(3) 0.005(3) 0.000(3)
C10 0.026(5) 0.015(3) 0.035(4) 0.000(3) 0.001(3) 0.002(3)
C11 0.025(4) 0.027(3) 0.032(4) 0.000(3) -0.001(4) -0.008(3)
C12 0.038(6) 0.040(5) 0.045(6) -0.001(4) -0.001(4) 0.008(4)
C13 0.053(7) 0.061(6) 0.038(5) -0.001(5) 0.013(5) 0.008(5)
C14 0.065(8) 0.053(6) 0.036(5) 0.007(5) 0.008(4) -0.006(5)
C15 0.063(7) 0.041(5) 0.043(5) 0.010(4) 0.001(5) 0.005(5)
C16 0.054(6) 0.025(4) 0.043(5) 0.004(4) 0.000(4) 0.002(4)
C17 0.031(6) 0.024(4) 0.034(4) -0.003(3) 0.002(3) -0.002(3)
Br2 0.0344(5) 0.0302(4) 0.0344(4) 0.0080(3) 0.0000(5) -0.0014(4)
O2 0.064(5) 0.028(3) 0.071(5) -0.004(3) 0.004(4) 0.014(3)
N4 0.028(4) 0.018(3) 0.032(3) 0.001(2) -0.006(3) -0.003(3)
N5 0.030(5) 0.020(3) 0.033(4) -0.001(3) -0.007(3) -0.003(3)
N6 0.030(4) 0.015(3) 0.028(4) 0.000(3) 0.000(3) -0.001(2)
C21 0.033(5) 0.019(3) 0.031(4) 0.004(3) -0.002(4) -0.006(3)
C22 0.010(5) 0.022(4) 0.037(4) -0.006(3) -0.003(3) 0.001(3)
C23 0.017(4) 0.019(4) 0.037(4) 0.000(3) -0.001(3) -0.002(3)
C24 0.024(5) 0.026(4) 0.026(4) -0.004(3) -0.001(3) -0.002(3)
C25 0.028(5) 0.016(3) 0.033(4) 0.004(3) 0.001(3) -0.001(3)
C26 0.018(5) 0.023(4) 0.029(4) 0.007(3) -0.003(3) -0.004(3)
C27 0.020(5) 0.024(4) 0.030(4) -0.001(3) -0.003(3) 0.004(3)
C28 0.019(5) 0.018(4) 0.037(4) 0.001(3) -0.003(3) 0.002(3)
C29 0.035(5) 0.023(4) 0.034(5) 0.000(3) 0.002(3) -0.002(3)
C30 0.033(5) 0.023(4) 0.030(4) 0.000(3) -0.001(3) -0.001(3)
C31 0.037(5) 0.017(3) 0.032(4) -0.002(3) 0.000(4) -0.001(3)
C32 0.047(6) 0.041(5) 0.043(5) -0.002(4) -0.006(5) -0.003(5)
C33 0.066(9) 0.046(6) 0.039(6) -0.007(4) -0.015(5) -0.004(5)
C34 0.075(9) 0.041(5) 0.036(5) -0.003(4) 0.004(5) -0.002(5)
C35 0.055(7) 0.037(5) 0.042(5) -0.003(4) 0.012(4) 0.005(4)
C36 0.050(7) 0.031(4) 0.038(5) 0.002(4) 0.006(4) 0.011(4)
C37 0.030(6) 0.024(4) 0.041(5) -0.004(3) 0.002(3) -0.001(3)
Cl1 0.0287(12) 0.0164(7) 0.0336(9) 0.0008(7) 0.0014(8) -0.0008(7)
Cl2 0.0296(12) 0.0172(7) 0.0350(9) 0.0019(7) -0.0013(9) 0.0001(7)

loop_
_atom_type_symbol
_atom_type_description
_atom_type_scat_dispersion_real
_atom_type_scat_dispersion_imag
_atom_type_scat_source
C C 0.0181 0.0091 'International Tables Vol C Tables 4.2.6.8 and 6.1.1.4'
H H 0.0000 0.0000 'International Tables Vol C Tables 4.2.6.8 and 6.1.1.4'
Br Br -0.6763 1.2805 'International Tables Vol C Tables 4.2.6.8 and 6.1.1.4'
Cl Cl 0.3639 0.7018 'International Tables Vol C Tables 4.2.6.8 and 6.1.1.4'
N N 0.0311 0.0180 'International Tables Vol C Tables 4.2.6.8 and 6.1.1.4'
O O 0.0492 0.0322 'International Tables Vol C Tables 4.2.6.8 and 6.1.1.4'

loop_
_geom_angle_atom_site_label_1
_geom_angle_atom_site_label_2
_geom_angle_atom_site_label_3
_geom_angle
_geom_angle_site_symmetry_1
_geom_angle_site_symmetry_3
_geom_angle_publ_flag
C17 O1 H1 109.5 . . ?
N2 N1 C1 112.5(6) . . ?
N2 N1 C9 119.4(6) . . ?
C1 N1 C9 128.1(6) . . ?
N3 N2 N1 103.8(6) . . ?
N2 N3 C2 112.9(6) . . ?
N2 N3 H3 123(6) . . ?
C2 N3 H3 124(6) . . ?
N1 C1 C2 107.1(6) . . ?
N1 C1 H1A 126.4 . . ?
C2 C1 H1A 126.4 . . ?
C1 C2 N3 103.7(6) . . ?
C1 C2 C3 132.4(7) . . ?
N3 C2 C3 123.9(7) . . ?
C8 C3 C4 120.0(7) . . ?
C8 C3 C2 122.2(6) . . ?
C4 C3 C2 117.7(7) . . ?
C5 C4 C3 120.0(7) . . ?
C5 C4 H4 120.0 . . ?
C3 C4 H4 120.0 . . ?
C4 C5 C6 119.1(6) . . ?
C4 C5 H5 120.4 . . ?
C6 C5 H5 120.4 . . ?
C7 C6 C5 121.0(7) . . ?
C7 C6 Br1 120.2(6) . . ?
C5 C6 Br1 118.8(5) . . ?
C6 C7 C8 119.6(7) . . ?
C6 C7 H7 120.2 . . ?
C8 C7 H7 120.2 . . ?
C7 C8 C3 120.3(6) . . ?
C7 C8 H8 119.9 . . ?
C3 C8 H8 119.9 . . ?
N1 C9 C10 112.4(6) . . ?
N1 C9 H9A 109.1 . . ?
C10 C9 H9A 109.1 . . ?
N1 C9 H9B 109.1 . . ?
C10 C9 H9B 109.1 . . ?
H9A C9 H9B 107.8 . . ?
C11 C10 C9 110.5(7) . . ?
C11 C10 C17 111.0(6) . . ?
C9 C10 C17 109.2(6) . . ?
C11 C10 H10 108.7 . . ?
C9 C10 H10 108.7 . . ?
C17 C10 H10 108.7 . . ?
C12 C11 C16 119.2(8) . . ?
C12 C11 C10 122.4(7) . . ?
C16 C11 C10 118.4(8) . . ?
C13 C12 C11 120.8(8) . . ?
C13 C12 H12 119.6 . . ?
C11 C12 H12 119.6 . . ?
C12 C13 C14 120.1(9) . . ?
C12 C13 H13 119.9 . . ?
C14 C13 H13 119.9 . . ?
C15 C14 C13 119.9(9) . . ?
C15 C14 H14 120.1 . . ?
C13 C14 H14 120.1 . . ?
C14 C15 C16 120.6(9) . . ?
C14 C15 H15 119.7 . . ?
C16 C15 H15 119.7 . . ?
C15 C16 C11 119.4(9) . . ?
C15 C16 H16 120.3 . . ?
C11 C16 H16 120.3 . . ?
O1 C17 C10 114.1(6) . . ?
O1 C17 H17A 108.7 . . ?
C10 C17 H17A 108.7 . . ?
O1 C17 H17B 108.7 . . ?
C10 C17 H17B 108.7 . . ?
H17A C17 H17B 107.6 . . ?
C37 O2 H2 109.5 . . ?
N5 N4 C21 112.7(6) . . ?
N5 N4 C29 118.9(6) . . ?
C21 N4 C29 128.4(6) . . ?
N4 N5 N6 105.4(6) . . ?
N5 N6 C22 111.4(6) . . ?
N5 N6 H6 119(5) . . ?
C22 N6 H6 129(5) . . ?
N4 C21 C22 105.4(6) . . ?
N4 C21 H21 127.3 . . ?
C22 C21 H21 127.3 . . ?
N6 C22 C21 105.1(7) . . ?
N6 C22 C23 124.7(7) . . ?
C21 C22 C23 130.2(7) . . ?
C24 C23 C28 119.5(8) . . ?
C24 C23 C22 118.5(7) . . ?
C28 C23 C22 122.0(6) . . ?
C25 C24 C23 120.1(7) . . ?
C25 C24 H24 120.0 . . ?
C23 C24 H24 120.0 . . ?
C24 C25 C26 119.7(6) . . ?
C24 C25 H25 120.1 . . ?
C26 C25 H25 120.1 . . ?
C27 C26 C25 121.1(7) . . ?
C27 C26 Br2 120.6(6) . . ?
C25 C26 Br2 118.3(5) . . ?
C28 C27 C26 118.9(7) . . ?
C28 C27 H27 120.6 . . ?
C26 C27 H27 120.6 . . ?
C27 C28 C23 120.8(7) . . ?
C27 C28 H28 119.6 . . ?
C23 C28 H28 119.6 . . ?
N4 C29 C30 111.5(7) . . ?
N4 C29 H29A 109.3 . . ?
C30 C29 H29A 109.3 . . ?
N4 C29 H29B 109.3 . . ?
C30 C29 H29B 109.3 . . ?
H29A C29 H29B 108.0 . . ?
C29 C30 C31 109.3(7) . . ?
C29 C30 C37 112.4(6) . . ?
C31 C30 C37 111.0(6) . . ?
C29 C30 H30 108.0 . . ?
C31 C30 H30 108.0 . . ?
C37 C30 H30 108.0 . . ?
C36 C31 C32 118.7(8) . . ?
C36 C31 C30 123.1(7) . . ?
C32 C31 C30 118.3(8) . . ?
C31 C32 C33 120.0(10) . . ?
C31 C32 H32 120.0 . . ?
C33 C32 H32 120.0 . . ?
C34 C33 C32 119.9(10) . . ?
C34 C33 H33 120.0 . . ?
C32 C33 H33 120.0 . . ?
C35 C34 C33 120.2(10) . . ?
C35 C34 H34 119.9 . . ?
C33 C34 H34 119.9 . . ?
C34 C35 C36 119.7(10) . . ?
C34 C35 H35 120.1 . . ?
C36 C35 H35 120.1 . . ?
C31 C36 C35 121.5(9) . . ?
C31 C36 H36 119.2 . . ?
C35 C36 H36 119.2 . . ?
O2 C37 C30 108.7(6) . . ?
O2 C37 H37A 110.0 . . ?
C30 C37 H37A 110.0 . . ?
O2 C37 H37B 110.0 . . ?
C30 C37 H37B 110.0 . . ?
H37A C37 H37B 108.3 . . ?

loop_
_geom_bond_atom_site_label_1
_geom_bond_atom_site_label_2
_geom_bond_distance
_geom_bond_site_symmetry_2
_geom_bond_publ_flag
Br1 C6 1.886(7) . ?
O1 C17 1.424(10) . ?
O1 H1 0.8400 . ?
N1 N2 1.329(8) . ?
N1 C1 1.333(9) . ?
N1 C9 1.482(9) . ?
N2 N3 1.321(9) . ?
N3 C2 1.373(9) . ?
N3 H3 0.84(9) . ?
C1 C2 1.365(10) . ?
C1 H1A 0.9500 . ?
C2 C3 1.474(10) . ?
C3 C8 1.397(10) . ?
C3 C4 1.398(10) . ?
C4 C5 1.390(11) . ?
C4 H4 0.9500 . ?
C5 C6 1.404(10) . ?
C5 H5 0.9500 . ?
C6 C7 1.385(9) . ?
C7 C8 1.386(10) . ?
C7 H7 0.9500 . ?
C8 H8 0.9500 . ?
C9 C10 1.531(10) . ?
C9 H9A 0.9900 . ?
C9 H9B 0.9900 . ?
C10 C11 1.526(10) . ?
C10 C17 1.540(10) . ?
C10 H10 1.0000 . ?
C11 C12 1.388(12) . ?
C11 C16 1.406(11) . ?
C12 C13 1.384(13) . ?
C12 H12 0.9500 . ?
C13 C14 1.390(14) . ?
C13 H13 0.9500 . ?
C14 C15 1.376(15) . ?
C14 H14 0.9500 . ?
C15 C16 1.402(12) . ?
C15 H15 0.9500 . ?
C16 H16 0.9500 . ?
C17 H17A 0.9900 . ?
C17 H17B 0.9900 . ?
Br2 C26 1.891(7) . ?
O2 C37 1.428(10) . ?
O2 H2 0.8400 . ?
N4 N5 1.301(8) . ?
N4 C21 1.359(9) . ?
N4 C29 1.468(10) . ?
N5 N6 1.326(9) . ?
N6 C22 1.370(9) . ?
N6 H6 0.95(9) . ?
C21 C22 1.371(11) . ?
C21 H21 0.9500 . ?
C22 C23 1.462(11) . ?
C23 C24 1.399(10) . ?
C23 C28 1.403(11) . ?
C24 C25 1.379(11) . ?
C24 H24 0.9500 . ?
C25 C26 1.396(10) . ?
C25 H25 0.9500 . ?
C26 C27 1.393(10) . ?
C27 C28 1.381(10) . ?
C27 H27 0.9500 . ?
C28 H28 0.9500 . ?
C29 C30 1.528(11) . ?
C29 H29A 0.9900 . ?
C29 H29B 0.9900 . ?
C30 C31 1.531(10) . ?
C30 C37 1.538(10) . ?
C30 H30 1.0000 . ?
C31 C36 1.381(12) . ?
C31 C32 1.386(12) . ?
C32 C33 1.412(13) . ?
C32 H32 0.9500 . ?
C33 C34 1.375(14) . ?
C33 H33 0.9500 . ?
C34 C35 1.374(14) . ?
C34 H34 0.9500 . ?
C35 C36 1.387(12) . ?
C35 H35 0.9500 . ?
C36 H36 0.9500 . ?
C37 H37A 0.9900 . ?
C37 H37B 0.9900 . ?

loop_
_geom_hbond_atom_site_label_D
_geom_hbond_atom_site_label_H
_geom_hbond_atom_site_label_A
_geom_hbond_distance_DH
_geom_hbond_distance_HA
_geom_hbond_distance_DA
_geom_hbond_angle_DHA
_geom_hbond_site_symmetry_A
O1 H1 O2 0.84 2.36 2.947(8) 127.3 .
N3 H3 Cl1 0.84(9) 2.16(9) 2.985(7) 169(9) .
N6 H6 Cl2 0.95(9) 2.01(9) 2.948(6) 169(8) 3_745
O2 H2 Cl2 0.84 2.42 3.217(7) 157.7 .

loop_
_geom_torsion_atom_site_label_1
_geom_torsion_atom_site_label_2
_geom_torsion_atom_site_label_3
_geom_torsion_atom_site_label_4
_geom_torsion
_geom_torsion_site_symmetry_1
_geom_torsion_site_symmetry_2
_geom_torsion_site_symmetry_3
_geom_torsion_site_symmetry_4
_geom_torsion_publ_flag
C1 N1 N2 N3 -0.7(9) . . . . ?
C9 N1 N2 N3 179.5(6) . . . . ?
N1 N2 N3 C2 0.9(8) . . . . ?
N2 N1 C1 C2 0.2(9) . . . . ?
C9 N1 C1 C2 180.0(7) . . . . ?
N1 C1 C2 N3 0.3(9) . . . . ?
N1 C1 C2 C3 179.8(8) . . . . ?
N2 N3 C2 C1 -0.8(9) . . . . ?
N2 N3 C2 C3 179.7(7) . . . . ?
C1 C2 C3 C8 170.4(8) . . . . ?
N3 C2 C3 C8 -10.2(12) . . . . ?
C1 C2 C3 C4 -6.0(13) . . . . ?
N3 C2 C3 C4 173.4(7) . . . . ?
C8 C3 C4 C5 0.4(12) . . . . ?
C2 C3 C4 C5 176.9(7) . . . . ?
C3 C4 C5 C6 -1.0(12) . . . . ?
C4 C5 C6 C7 1.9(12) . . . . ?
C4 C5 C6 Br1 -178.9(6) . . . . ?
C5 C6 C7 C8 -2.1(12) . . . . ?
Br1 C6 C7 C8 178.7(6) . . . . ?
C6 C7 C8 C3 1.5(12) . . . . ?
C4 C3 C8 C7 -0.6(12) . . . . ?
C2 C3 C8 C7 -176.9(7) . . . . ?
N2 N1 C9 C10 -99.4(8) . . . . ?
C1 N1 C9 C10 80.9(10) . . . . ?
N1 C9 C10 C11 -164.4(6) . . . . ?
N1 C9 C10 C17 73.3(8) . . . . ?
C9 C10 C11 C12 -40.8(10) . . . . ?
C17 C10 C11 C12 80.5(9) . . . . ?
C9 C10 C11 C16 140.9(7) . . . . ?
C17 C10 C11 C16 -97.9(8) . . . . ?
C16 C11 C12 C13 -1.6(13) . . . . ?
C10 C11 C12 C13 -179.9(8) . . . . ?
C11 C12 C13 C14 1.3(16) . . . . ?
C12 C13 C14 C15 0.1(16) . . . . ?
C13 C14 C15 C16 -1.3(16) . . . . ?
C14 C15 C16 C11 1.0(15) . . . . ?
C12 C11 C16 C15 0.5(13) . . . . ?
C10 C11 C16 C15 178.9(8) . . . . ?
C11 C10 C17 O1 65.9(8) . . . . ?
C9 C10 C17 O1 -172.1(6) . . . . ?
C21 N4 N5 N6 0.8(9) . . . . ?
C29 N4 N5 N6 178.8(6) . . . . ?
N4 N5 N6 C22 -0.6(8) . . . . ?
N5 N4 C21 C22 -0.6(10) . . . . ?
C29 N4 C21 C22 -178.4(7) . . . . ?
N5 N6 C22 C21 0.3(9) . . . . ?
N5 N6 C22 C23 -180.0(7) . . . . ?
N4 C21 C22 N6 0.2(9) . . . . ?
N4 C21 C22 C23 -179.6(7) . . . . ?
N6 C22 C23 C24 -166.1(7) . . . . ?
C21 C22 C23 C24 13.6(12) . . . . ?
N6 C22 C23 C28 13.7(11) . . . . ?
C21 C22 C23 C28 -166.6(8) . . . . ?
C28 C23 C24 C25 1.4(11) . . . . ?
C22 C23 C24 C25 -178.8(7) . . . . ?
C23 C24 C25 C26 -0.1(11) . . . . ?
C24 C25 C26 C27 -0.8(12) . . . . ?
C24 C25 C26 Br2 177.7(6) . . . . ?
C25 C26 C27 C28 0.2(12) . . . . ?
Br2 C26 C27 C28 -178.2(6) . . . . ?
C26 C27 C28 C23 1.1(11) . . . . ?
C24 C23 C28 C27 -1.9(11) . . . . ?
C22 C23 C28 C27 178.3(7) . . . . ?
N5 N4 C29 C30 93.8(8) . . . . ?
C21 N4 C29 C30 -88.5(10) . . . . ?
N4 C29 C30 C31 -166.8(6) . . . . ?
N4 C29 C30 C37 69.5(8) . . . . ?
C29 C30 C31 C36 -21.5(9) . . . . ?
C37 C30 C31 C36 103.0(8) . . . . ?
C29 C30 C31 C32 158.8(7) . . . . ?
C37 C30 C31 C32 -76.7(9) . . . . ?
C36 C31 C32 C33 -0.1(12) . . . . ?
C30 C31 C32 C33 179.6(7) . . . . ?
C31 C32 C33 C34 1.6(14) . . . . ?
C32 C33 C34 C35 -1.7(15) . . . . ?
C33 C34 C35 C36 0.4(15) . . . . ?
C32 C31 C36 C35 -1.3(11) . . . . ?
C30 C31 C36 C35 179.1(7) . . . . ?
C34 C35 C36 C31 1.2(13) . . . . ?
C29 C30 C37 O2 58.8(9) . . . . ?
C31 C30 C37 O2 -64.0(8) . . . . ?
